data_7716017
loop_
_publ_author_name
'C&#xf4;rte-Real, Leonor'
'Sergi, Baris'
'Yildirim, Busra'
'Colucas, Raquel'
'Starosta, Rados&#x142;aw'
'Fontrodona, Xavier'
'Romero, Isabel'
'Andr&#xe9;, V&#xe2;nia'
'Acilan, Ceyda'
'Correia, Isabel'

_publ_section_title
;
 Enhanced selectivity towards melanoma cells with zinc(II)-Schiff bases
 containing imidazole derivatives.
;
_journal_issue 22
_journal_name_full 'Dalton transactions (Cambridge, England : 2003)'
_journal_page_first 9416
_journal_page_last 9432
_journal_paper_doi 10.1039/d4dt00733f
_journal_volume 53
_journal_year 2024
_chemical_formula_moiety 'C32 H30 N8 O2 Zn, 2(C2 H6 O S)'
_chemical_formula_sum 'C36 H42 N8 O4 S2 Zn'
_chemical_formula_weight 780.26
_space_group_crystal_system monoclinic
_space_group_IT_number 14
_space_group_name_Hall '-P 2ybc'
_space_group_name_H-M_alt 'P 1 21/c 1'
_atom_sites_solution_hydrogens mixed
_audit_creation_method 'APEX3 v2018.1-0'
_audit_update_record
;
2024-04-08 deposited with the CCDC.	2024-05-13 downloaded from the CCDC.
;
_cell_angle_alpha 90
_cell_angle_beta 92.25(4)
_cell_angle_gamma 90
_cell_formula_units_Z 2
_cell_length_a 9.661(17)
_cell_length_b 8.429(17)
_cell_length_c 22.10(4)
_cell_measurement_reflns_used 7990
_cell_measurement_temperature 100(2)
_cell_measurement_theta_max 27.4411
_cell_measurement_theta_min 2.8492
_cell_volume 1798(6)
_computing_cell_refinement 'SAINT V8.38A (Bruker AXS Inc., 2017)'
_computing_data_collection 'Bruker Instrument Service vV6.2.9'
_computing_data_reduction 'SAINT V8.38A (Bruker AXS Inc., 2017)'
_computing_molecular_graphics 'shelXle (C.B. Huebschle, rev 882)'
_computing_publication_material 'APEX3 v2018.1-0'
_computing_structure_refinement 'SHELXL-2018/3 (Sheldrick, 2018)'
_computing_structure_solution 'SHELXT 2014/5 (Sheldrick, 2014)'
_diffrn_ambient_temperature 100(2)
_diffrn_detector_area_resol_mean 7.3910
_diffrn_measured_fraction_theta_full 0.998
_diffrn_measured_fraction_theta_max 0.998
_diffrn_measurement_device_type 'D8 QUEST ECO'
_diffrn_measurement_method 'omega scans'
_diffrn_radiation_type MoK\a
_diffrn_radiation_wavelength 0.71076
_diffrn_reflns_av_R_equivalents 0.0657
_diffrn_reflns_av_unetI/netI 0.0465
_diffrn_reflns_Laue_measured_fraction_full 0.998
_diffrn_reflns_Laue_measured_fraction_max 0.998
_diffrn_reflns_limit_h_max 12
_diffrn_reflns_limit_h_min -12
_diffrn_reflns_limit_k_max 10
_diffrn_reflns_limit_k_min -10
_diffrn_reflns_limit_l_max 28
_diffrn_reflns_limit_l_min -28
_diffrn_reflns_number 29771
_diffrn_reflns_point_group_measured_fraction_full 0.998
_diffrn_reflns_point_group_measured_fraction_max 0.998
_diffrn_reflns_theta_full 25.243
_diffrn_reflns_theta_max 27.554
_diffrn_reflns_theta_min 3.040
_diffrn_source 'Ceramic x-ray tube'
_exptl_absorpt_coefficient_mu 0.851
_exptl_absorpt_correction_T_max 0.99
_exptl_absorpt_correction_T_min 0.82
_exptl_absorpt_correction_type multi-scan
_exptl_absorpt_process_details
;
SADABS-2016/2 - Bruker AXS area detector scaling and absorption correction
;
_exptl_crystal_colour orange
_exptl_crystal_density_diffrn 1.441
_exptl_crystal_description plate
_exptl_crystal_F_000 816
_exptl_crystal_size_max 0.200
_exptl_crystal_size_mid 0.060
_exptl_crystal_size_min 0.010
_refine_diff_density_max 0.922
_refine_diff_density_min -0.624
_refine_diff_density_rms 0.081
_refine_ls_extinction_method none
_refine_ls_goodness_of_fit_ref 1.145
_refine_ls_hydrogen_treatment mixed
_refine_ls_matrix_type full
_refine_ls_number_parameters 250
_refine_ls_number_reflns 4146
_refine_ls_number_restraints 0
_refine_ls_restrained_S_all 1.145
_refine_ls_R_factor_all 0.0741
_refine_ls_R_factor_gt 0.0545
_refine_ls_shift/su_max 0.000
_refine_ls_shift/su_mean 0.000
_refine_ls_structure_factor_coef Fsqd
_refine_ls_weighting_details 'w=1/[\s^2^(Fo^2^)+(0.0272P)^2^+3.7649P] where P=(Fo^2^+2Fc^2^)/3'
_refine_ls_weighting_scheme calc
_refine_ls_wR_factor_gt 0.1065
_refine_ls_wR_factor_ref 0.1129
_reflns_Friedel_coverage 0.000
_reflns_number_gt 3350
_reflns_number_total 4146
_reflns_threshold_expression 'I > 2\s(I)'
_cod_data_source_file d4dt00733f2.cif
_cod_data_source_block LCR18_2
_cod_depositor_comments
;
The following automatic conversions were performed:

data item '_exptl_absorpt_correction_type' value 'Multi-Scan' was
changed to 'multi-scan' in accordance with the
/home/data/users/saulius/crontab/automatic-downloads/rss-feeds/RSC/lib/dictionaries/cif_core.dic
dictionary named 'cif_core.dic' version 2.4.2 last updated on
2011-04-26.

Automatic conversion script
Id: cif_fix_values 8170 2020-07-09 18:12:32Z antanas 

 Adding full bibliography for 7716017--7716018.cif.
;
_cod_original_cell_volume 1799(6)
_cod_original_sg_symbol_H-M 'P 21/c'
_cod_database_code 7716017
_shelx_shelxl_version_number 2018/3
_shelx_space_group_comment
;
The symmetry employed for this shelxl refinement is uniquely defined
by the following loop, which should always be used as a source of
symmetry information in preference to the above space-group names.
They are only intended as comments.
;
_shelx_estimated_absorpt_t_min 0.848
_shelx_estimated_absorpt_t_max 0.992

loop_
_space_group_symop_operation_xyz
'x, y, z'
'-x, y+1/2, -z+1/2'
'-x, -y, -z'
'x, -y-1/2, z-1/2'

loop_
_atom_site_label
_atom_site_type_symbol
_atom_site_fract_x
_atom_site_fract_y
_atom_site_fract_z
_atom_site_U_iso_or_equiv
_atom_site_adp_type
_atom_site_occupancy
_atom_site_site_symmetry_order
_atom_site_calc_flag
_atom_site_refinement_flags_posn
_atom_site_refinement_flags_adp
_atom_site_refinement_flags_occupancy
_atom_site_disorder_assembly
_atom_site_disorder_group
Zn1 Zn 1.000000 0.500000 0.500000 0.01444(13) Uani 1 2 d S . P . .
N2 N 0.7357(2) 0.0345(3) 0.53175(12) 0.0187(6) Uani 1 1 d . . . . .
O1 O 1.1314(2) 0.5256(2) 0.42956(9) 0.0189(5) Uani 1 1 d . . . . .
N1 N 0.9699(2) 0.2682(3) 0.45038(11) 0.0149(5) Uani 1 1 d . . . . .
C2 C 0.8917(3) 0.1423(4) 0.46095(14) 0.0161(6) Uani 1 1 d . . . . .
N3 N 0.3781(2) 0.3209(3) 0.57979(12) 0.0196(6) Uani 1 1 d . . . . .
N4 N 0.1693(2) 0.4066(3) 0.55451(11) 0.0170(5) Uani 1 1 d . . . . .
C3 C 0.8708(3) 0.0205(4) 0.41810(14) 0.0196(6) Uani 1 1 d . . . . .
H3 H 0.813258 -0.067384 0.426785 0.024 Uiso 1 1 calc R U . . .
C12 C 0.6864(3) 0.0381(4) 0.59318(15) 0.0221(7) Uani 1 1 d . . . . .
H12A H 0.744558 0.111732 0.618112 0.027 Uiso 1 1 calc R U . . .
H12B H 0.694911 -0.068980 0.611312 0.027 Uiso 1 1 calc R U . . .
C13 C 0.5353(3) 0.0919(4) 0.59348(15) 0.0227(7) Uani 1 1 d . . . . .
H13A H 0.478681 0.024646 0.565367 0.027 Uiso 1 1 calc R U . . .
H13B H 0.500144 0.078245 0.634621 0.027 Uiso 1 1 calc R U . . .
C14 C 0.5202(3) 0.2650(4) 0.57453(16) 0.0244(7) Uani 1 1 d . . . . .
H14A H 0.583206 0.331172 0.600367 0.029 Uiso 1 1 calc R U . . .
H14B H 0.547683 0.276868 0.532084 0.029 Uiso 1 1 calc R U . . .
C4 C 0.9336(3) 0.0291(4) 0.36402(14) 0.0216(7) Uani 1 1 d . . . . .
H4 H 0.919907 -0.053072 0.334987 0.026 Uiso 1 1 calc R U . . .
C5 C 1.0889(3) 0.1769(4) 0.29671(14) 0.0240(7) Uani 1 1 d . . . . .
H5 H 1.077622 0.100034 0.265459 0.029 Uiso 1 1 calc R U . . .
C6 C 1.1738(3) 0.3058(4) 0.28937(14) 0.0248(7) Uani 1 1 d . . . . .
H6 H 1.223057 0.315389 0.253187 0.030 Uiso 1 1 calc R U . . .
C7 C 1.1896(3) 0.4232(4) 0.33379(14) 0.0222(7) Uani 1 1 d . . . . .
H7 H 1.249225 0.510363 0.326861 0.027 Uiso 1 1 calc R U . . .
C8 C 1.1203(3) 0.4164(4) 0.38801(13) 0.0181(6) Uani 1 1 d . . . . .
C9 C 1.0337(3) 0.2779(4) 0.39662(13) 0.0161(6) Uani 1 1 d . . . . .
C10 C 1.0189(3) 0.1598(4) 0.35102(14) 0.0186(6) Uani 1 1 d . . . . .
C11 C 0.8294(3) 0.1349(4) 0.52059(14) 0.0170(6) Uani 1 1 d . . . . .
H11 H 0.863(3) 0.216(4) 0.5494(16) 0.024(9) Uiso 1 1 d . . . . .
C15 C 0.3067(3) 0.3270(4) 0.63235(15) 0.0207(7) Uani 1 1 d . . . . .
H15 H 0.353(3) 0.295(4) 0.6685(16) 0.022(9) Uiso 1 1 d . . . . .
C16 C 0.1778(3) 0.3804(4) 0.61625(14) 0.0197(6) Uani 1 1 d . . . . .
H16 H 0.097(4) 0.403(4) 0.6417(16) 0.029(10) Uiso 1 1 d . . . . .
C17 C 0.2919(3) 0.3711(4) 0.53480(15) 0.0213(7) Uani 1 1 d . . . . .
H17 H 0.319(3) 0.369(4) 0.4957(16) 0.021(9) Uiso 1 1 d . . . . .
C2S C 0.7401(4) 0.3267(4) 0.25830(16) 0.0308(8) Uani 1 1 d . . . . .
H2SA H 0.790867 0.284584 0.224306 0.046 Uiso 1 1 calc R U . . .
H2SB H 0.806032 0.360994 0.290510 0.046 Uiso 1 1 calc R U . . .
H2SC H 0.683710 0.417392 0.244531 0.046 Uiso 1 1 calc R U . . .
C3S C 0.5576(4) 0.2953(5) 0.34388(18) 0.0350(9) Uani 1 1 d . . . . .
H3SA H 0.519562 0.392839 0.325712 0.053 Uiso 1 1 calc R U . . .
H3SB H 0.629661 0.322358 0.374584 0.053 Uiso 1 1 calc R U . . .
H3SC H 0.483433 0.236232 0.362856 0.053 Uiso 1 1 calc R U . . .
O4S O 0.5198(3) 0.1491(4) 0.23921(13) 0.0451(7) Uani 1 1 d . . . . .
S1S S 0.63042(9) 0.17619(10) 0.28659(4) 0.0271(2) Uani 1 1 d . . . . .

loop_
_atom_site_aniso_label
_atom_site_aniso_U_11
_atom_site_aniso_U_22
_atom_site_aniso_U_33
_atom_site_aniso_U_23
_atom_site_aniso_U_13
_atom_site_aniso_U_12
Zn1 0.0114(2) 0.0170(2) 0.0151(2) -0.0006(2) 0.00246(16) 0.0000(2)
N2 0.0120(11) 0.0169(14) 0.0274(14) 0.0018(10) 0.0023(10) 0.0011(9)
O1 0.0189(10) 0.0172(12) 0.0211(11) -0.0019(9) 0.0053(8) -0.0024(8)
N1 0.0122(11) 0.0160(13) 0.0164(12) -0.0009(10) -0.0015(9) 0.0031(9)
C2 0.0105(13) 0.0164(15) 0.0214(15) 0.0005(12) -0.0002(11) 0.0039(11)
N3 0.0150(12) 0.0184(13) 0.0255(14) 0.0012(11) 0.0011(10) 0.0015(10)
N4 0.0151(12) 0.0185(13) 0.0174(13) -0.0009(10) 0.0022(9) 0.0004(10)
C3 0.0135(13) 0.0171(16) 0.0281(16) -0.0038(13) -0.0014(11) 0.0010(12)
C12 0.0151(14) 0.0242(18) 0.0272(17) 0.0050(13) 0.0031(12) 0.0031(12)
C13 0.0136(14) 0.0242(17) 0.0305(18) 0.0043(14) 0.0050(12) -0.0012(12)
C14 0.0120(14) 0.0271(18) 0.0345(19) 0.0042(15) 0.0032(13) -0.0002(13)
C4 0.0199(14) 0.0204(18) 0.0239(16) -0.0061(13) -0.0060(12) 0.0028(12)
C5 0.0249(16) 0.0288(18) 0.0182(16) -0.0054(14) 0.0009(13) 0.0096(14)
C6 0.0248(16) 0.0326(19) 0.0175(16) 0.0015(14) 0.0071(13) 0.0078(14)
C7 0.0190(15) 0.0261(17) 0.0219(17) 0.0032(14) 0.0051(12) 0.0025(13)
C8 0.0151(14) 0.0209(16) 0.0182(15) -0.0004(12) 0.0001(11) 0.0056(12)
C9 0.0118(13) 0.0179(15) 0.0185(15) -0.0020(12) -0.0020(11) 0.0066(11)
C10 0.0147(14) 0.0223(16) 0.0186(15) -0.0020(13) -0.0022(11) 0.0080(12)
C11 0.0126(13) 0.0159(15) 0.0223(16) -0.0002(12) 0.0002(11) 0.0033(11)
C15 0.0194(15) 0.0219(17) 0.0208(16) -0.0002(13) -0.0002(12) -0.0017(13)
C16 0.0168(14) 0.0206(16) 0.0218(16) -0.0037(13) 0.0017(12) 0.0013(12)
C17 0.0221(15) 0.0231(17) 0.0192(16) 0.0047(13) 0.0056(12) 0.0060(13)
C2S 0.0298(18) 0.031(2) 0.0317(19) 0.0015(16) 0.0023(15) -0.0032(15)
C3S 0.0320(19) 0.030(2) 0.044(2) -0.0017(17) 0.0103(16) -0.0023(16)
O4S 0.0328(14) 0.0456(17) 0.0554(19) -0.0085(15) -0.0201(13) -0.0022(13)
S1S 0.0221(4) 0.0256(5) 0.0332(5) 0.0000(4) -0.0049(3) -0.0001(3)

loop_
_atom_type_symbol
_atom_type_description
_atom_type_scat_dispersion_real
_atom_type_scat_dispersion_imag
_atom_type_scat_source
C C 0.0033 0.0016 'International Tables Vol C Tables 4.2.6.8 and 6.1.1.4'
H H 0.0000 0.0000 'International Tables Vol C Tables 4.2.6.8 and 6.1.1.4'
N N 0.0061 0.0033 'International Tables Vol C Tables 4.2.6.8 and 6.1.1.4'
O O 0.0106 0.0060 'International Tables Vol C Tables 4.2.6.8 and 6.1.1.4'
Zn Zn 0.2839 1.4301 'International Tables Vol C Tables 4.2.6.8 and 6.1.1.4'
S S 0.1246 0.1234 'International Tables Vol C Tables 4.2.6.8 and 6.1.1.4'

loop_
_geom_angle_atom_site_label_1
_geom_angle_atom_site_label_2
_geom_angle_atom_site_label_3
_geom_angle
_geom_angle_site_symmetry_1
_geom_angle_site_symmetry_3
_geom_angle_publ_flag
O1 Zn1 O1 180.0 3_766 . ?
O1 Zn1 N4 89.08(16) 3_766 3_666 ?
O1 Zn1 N4 90.92(16) . 3_666 ?
O1 Zn1 N4 90.92(16) 3_766 1_655 ?
O1 Zn1 N4 89.08(16) . 1_655 ?
N4 Zn1 N4 180.00(11) 3_666 1_655 ?
O1 Zn1 N1 78.13(12) 3_766 3_766 ?
O1 Zn1 N1 101.87(12) . 3_766 ?
N4 Zn1 N1 92.06(13) 3_666 3_766 ?
N4 Zn1 N1 87.94(13) 1_655 3_766 ?
O1 Zn1 N1 101.87(12) 3_766 . ?
O1 Zn1 N1 78.13(12) . . ?
N4 Zn1 N1 87.94(13) 3_666 . ?
N4 Zn1 N1 92.06(13) 1_655 . ?
N1 Zn1 N1 180.0 3_766 . ?
C11 N2 C12 115.4(3) . . ?
C8 O1 Zn1 115.1(2) . . ?
C2 N1 C9 118.8(3) . . ?
C2 N1 Zn1 132.1(2) . . ?
C9 N1 Zn1 108.5(2) . . ?
N1 C2 C3 122.2(3) . . ?
N1 C2 C11 116.5(3) . . ?
C3 C2 C11 121.3(3) . . ?
C17 N3 C15 107.3(3) . . ?
C17 N3 C14 127.0(3) . . ?
C15 N3 C14 125.7(3) . . ?
C17 N4 C16 105.8(3) . . ?
C17 N4 Zn1 125.2(2) . 1_455 ?
C16 N4 Zn1 128.9(2) . 1_455 ?
C4 C3 C2 119.6(3) . . ?
C4 C3 H3 120.2 . . ?
C2 C3 H3 120.2 . . ?
N2 C12 C13 111.0(3) . . ?
N2 C12 H12A 109.4 . . ?
C13 C12 H12A 109.4 . . ?
N2 C12 H12B 109.4 . . ?
C13 C12 H12B 109.4 . . ?
H12A C12 H12B 108.0 . . ?
C14 C13 C12 111.3(3) . . ?
C14 C13 H13A 109.4 . . ?
C12 C13 H13A 109.4 . . ?
C14 C13 H13B 109.4 . . ?
C12 C13 H13B 109.4 . . ?
H13A C13 H13B 108.0 . . ?
N3 C14 C13 111.5(3) . . ?
N3 C14 H14A 109.3 . . ?
C13 C14 H14A 109.3 . . ?
N3 C14 H14B 109.3 . . ?
C13 C14 H14B 109.3 . . ?
H14A C14 H14B 108.0 . . ?
C3 C4 C10 120.2(3) . . ?
C3 C4 H4 119.9 . . ?
C10 C4 H4 119.9 . . ?
C6 C5 C10 119.3(3) . . ?
C6 C5 H5 120.3 . . ?
C10 C5 H5 120.3 . . ?
C5 C6 C7 121.7(3) . . ?
C5 C6 H6 119.1 . . ?
C7 C6 H6 119.1 . . ?
C8 C7 C6 122.1(3) . . ?
C8 C7 H7 119.0 . . ?
C6 C7 H7 119.0 . . ?
O1 C8 C7 123.2(3) . . ?
O1 C8 C9 120.5(3) . . ?
C7 C8 C9 116.3(3) . . ?
N1 C9 C10 122.7(3) . . ?
N1 C9 C8 116.4(3) . . ?
C10 C9 C8 120.8(3) . . ?
C5 C10 C4 123.8(3) . . ?
C5 C10 C9 119.7(3) . . ?
C4 C10 C9 116.5(3) . . ?
N2 C11 C2 121.4(3) . . ?
N2 C11 H11 124(2) . . ?
C2 C11 H11 115(2) . . ?
C16 C15 N3 106.0(3) . . ?
C16 C15 H15 136(2) . . ?
N3 C15 H15 118(2) . . ?
C15 C16 N4 109.3(3) . . ?
C15 C16 H16 130(2) . . ?
N4 C16 H16 121(2) . . ?
N4 C17 N3 111.6(3) . . ?
N4 C17 H17 128(2) . . ?
N3 C17 H17 120(2) . . ?
S1S C2S H2SA 109.5 . . ?
S1S C2S H2SB 109.5 . . ?
H2SA C2S H2SB 109.5 . . ?
S1S C2S H2SC 109.5 . . ?
H2SA C2S H2SC 109.5 . . ?
H2SB C2S H2SC 109.5 . . ?
S1S C3S H3SA 109.5 . . ?
S1S C3S H3SB 109.5 . . ?
H3SA C3S H3SB 109.5 . . ?
S1S C3S H3SC 109.5 . . ?
H3SA C3S H3SC 109.5 . . ?
H3SB C3S H3SC 109.5 . . ?
O4S S1S C2S 106.5(2) . . ?
O4S S1S C3S 107.1(2) . . ?
C2S S1S C3S 96.0(2) . . ?

loop_
_geom_bond_atom_site_label_1
_geom_bond_atom_site_label_2
_geom_bond_distance
_geom_bond_site_symmetry_2
_geom_bond_publ_flag
Zn1 O1 2.058(3) 3_766 ?
Zn1 O1 2.058(3) . ?
Zn1 N4 2.143(4) 3_666 ?
Zn1 N4 2.143(4) 1_655 ?
Zn1 N1 2.254(4) 3_766 ?
Zn1 N1 2.254(4) . ?
N2 C11 1.271(4) . ?
N2 C12 1.457(5) . ?
O1 C8 1.302(4) . ?
N1 C2 1.328(4) . ?
N1 C9 1.362(4) . ?
C2 C3 1.407(5) . ?
C2 C11 1.472(5) . ?
N3 C17 1.340(4) . ?
N3 C15 1.375(4) . ?
N3 C14 1.461(4) . ?
N4 C17 1.312(4) . ?
N4 C16 1.382(5) . ?
C3 C4 1.363(5) . ?
C3 H3 0.9500 . ?
C12 C13 1.529(5) . ?
C12 H12A 0.9900 . ?
C12 H12B 0.9900 . ?
C13 C14 1.524(5) . ?
C13 H13A 0.9900 . ?
C13 H13B 0.9900 . ?
C14 H14A 0.9900 . ?
C14 H14B 0.9900 . ?
C4 C10 1.412(5) . ?
C4 H4 0.9500 . ?
C5 C6 1.375(5) . ?
C5 C10 1.408(5) . ?
C5 H5 0.9500 . ?
C6 C7 1.398(5) . ?
C6 H6 0.9500 . ?
C7 C8 1.397(5) . ?
C7 H7 0.9500 . ?
C8 C9 1.453(5) . ?
C9 C10 1.420(5) . ?
C11 H11 0.98(4) . ?
C15 C16 1.358(5) . ?
C15 H15 0.94(3) . ?
C16 H16 1.00(4) . ?
C17 H17 0.91(3) . ?
C2S S1S 1.782(4) . ?
C2S H2SA 0.9800 . ?
C2S H2SB 0.9800 . ?
C2S H2SC 0.9800 . ?
C3S S1S 1.782(4) . ?
C3S H3SA 0.9800 . ?
C3S H3SB 0.9800 . ?
C3S H3SC 0.9800 . ?
O4S S1S 1.484(3) . ?

loop_
_geom_torsion_atom_site_label_1
_geom_torsion_atom_site_label_2
_geom_torsion_atom_site_label_3
_geom_torsion_atom_site_label_4
_geom_torsion
_geom_torsion_site_symmetry_1
_geom_torsion_site_symmetry_2
_geom_torsion_site_symmetry_3
_geom_torsion_site_symmetry_4
_geom_torsion_publ_flag
C9 N1 C2 C3 -1.1(4) . . . . ?
Zn1 N1 C2 C3 168.8(2) . . . . ?
C9 N1 C2 C11 177.8(2) . . . . ?
Zn1 N1 C2 C11 -12.2(4) . . . . ?
N1 C2 C3 C4 0.9(4) . . . . ?
C11 C2 C3 C4 -178.0(3) . . . . ?
C11 N2 C12 C13 113.6(3) . . . . ?
N2 C12 C13 C14 -67.4(4) . . . . ?
C17 N3 C14 C13 -116.8(4) . . . . ?
C15 N3 C14 C13 61.1(4) . . . . ?
C12 C13 C14 N3 -175.0(3) . . . . ?
C2 C3 C4 C10 -0.1(4) . . . . ?
C10 C5 C6 C7 -1.8(5) . . . . ?
C5 C6 C7 C8 0.0(5) . . . . ?
Zn1 O1 C8 C7 172.7(2) . . . . ?
Zn1 O1 C8 C9 -7.7(3) . . . . ?
C6 C7 C8 O1 -178.7(3) . . . . ?
C6 C7 C8 C9 1.7(4) . . . . ?
C2 N1 C9 C10 0.7(4) . . . . ?
Zn1 N1 C9 C10 -171.4(2) . . . . ?
C2 N1 C9 C8 -178.7(2) . . . . ?
Zn1 N1 C9 C8 9.1(3) . . . . ?
O1 C8 C9 N1 -1.8(4) . . . . ?
C7 C8 C9 N1 177.8(3) . . . . ?
O1 C8 C9 C10 178.8(3) . . . . ?
C7 C8 C9 C10 -1.7(4) . . . . ?
C6 C5 C10 C4 -177.5(3) . . . . ?
C6 C5 C10 C9 1.8(4) . . . . ?
C3 C4 C10 C5 179.1(3) . . . . ?
C3 C4 C10 C9 -0.2(4) . . . . ?
N1 C9 C10 C5 -179.4(3) . . . . ?
C8 C9 C10 C5 0.0(4) . . . . ?
N1 C9 C10 C4 0.0(4) . . . . ?
C8 C9 C10 C4 179.3(3) . . . . ?
C12 N2 C11 C2 178.4(2) . . . . ?
N1 C2 C11 N2 168.4(3) . . . . ?
C3 C2 C11 N2 -12.7(4) . . . . ?
C17 N3 C15 C16 0.5(4) . . . . ?
C14 N3 C15 C16 -177.8(3) . . . . ?
N3 C15 C16 N4 0.2(4) . . . . ?
C17 N4 C16 C15 -0.8(4) . . . . ?
Zn1 N4 C16 C15 -177.0(2) 1_455 . . . ?
C16 N4 C17 N3 1.2(4) . . . . ?
Zn1 N4 C17 N3 177.6(2) 1_455 . . . ?
C15 N3 C17 N4 -1.1(4) . . . . ?
C14 N3 C17 N4 177.2(3) . . . . ?
